data_7028314
loop_
_publ_author_name
'Ghosh, Totan'
'Adhikary, Jaydeep'
'Chakraborty, Prateeti'
'Sukul, Pradip K.'
'Jana, Mahendra Sekhar'
'Mondal, Tapan Kumar'
'Zangrando, Ennio'
'Das, Debasis'

_publ_section_title
;
 A radical pathway in catecholase activity with nickel(II) complexes of
 phenol based &quot;end-off&quot; compartmental ligands.
;
_journal_issue 2
_journal_name_full 'Dalton transactions (Cambridge, England : 2003)'
_journal_page_first 841
_journal_page_last 852
_journal_paper_doi 10.1039/c3dt51419f
_journal_volume 43
_journal_year 2014
_chemical_formula_moiety 'C23 H33 N7 Ni2 O5'
_chemical_formula_sum 'C23 H33 N7 Ni2 O5'
_chemical_formula_weight 604.98
_chemical_name_systematic
;
 ?
;
_space_group_IT_number 2
_symmetry_cell_setting triclinic
_symmetry_space_group_name_Hall '-P 1'
_symmetry_space_group_name_H-M 'P -1'
_atom_sites_solution_hydrogens geom
_atom_sites_solution_primary direct
_atom_sites_solution_secondary difmap
_audit_creation_method SHELXL-97
_cell_angle_alpha 100.035(2)
_cell_angle_beta 96.381(2)
_cell_angle_gamma 111.476(2)
_cell_formula_units_Z 2
_cell_length_a 9.4253(5)
_cell_length_b 12.6299(7)
_cell_length_c 13.0653(7)
_cell_measurement_reflns_used 4643
_cell_measurement_temperature 293(2)
_cell_measurement_theta_max 23.58
_cell_measurement_theta_min 2.33
_cell_volume 1398.96(13)
_computing_cell_refinement 'Bruker APEX-2'
_computing_data_collection 'Bruker APEX-2'
_computing_data_reduction 'Bruker SHELXTL'
_computing_molecular_graphics 'Ortep3 for Windows (Farrugia,1997)'
_computing_publication_material 'Wingx 1.80.05 (Farrugia, 1999)'
_computing_structure_refinement 'SHELX97 (Sheldrick, 2008)'
_computing_structure_solution 'SHELX97 (Sheldrick, 2008)'
_diffrn_ambient_temperature 293(2)
_diffrn_measured_fraction_theta_full 0.979
_diffrn_measured_fraction_theta_max 0.979
_diffrn_measurement_device_type 'Bruker APEX-2 CCD area detector'
_diffrn_measurement_method '/w scans'
_diffrn_radiation_monochromator graphite
_diffrn_radiation_source 'fine-focus sealed tube'
_diffrn_radiation_type MoK\a
_diffrn_radiation_wavelength 0.71073
_diffrn_reflns_av_R_equivalents 0.0349
_diffrn_reflns_av_sigmaI/netI 0.0396
_diffrn_reflns_limit_h_max 11
_diffrn_reflns_limit_h_min -11
_diffrn_reflns_limit_k_max 14
_diffrn_reflns_limit_k_min -15
_diffrn_reflns_limit_l_max 15
_diffrn_reflns_limit_l_min -15
_diffrn_reflns_number 16496
_diffrn_reflns_theta_full 25.51
_diffrn_reflns_theta_max 25.51
_diffrn_reflns_theta_min 1.61
_exptl_absorpt_coefficient_mu 1.390
_exptl_absorpt_correction_T_max 0.814
_exptl_absorpt_correction_T_min 0.785
_exptl_absorpt_correction_type multi-scan
_exptl_absorpt_process_details 'Bruker (2001). SADABS. Bruker AXS Inc., Madison, Wisconsin, USA'
_exptl_crystal_colour green
_exptl_crystal_density_diffrn 1.436
_exptl_crystal_density_method 'not measured'
_exptl_crystal_description block
_exptl_crystal_F_000 632
_exptl_crystal_size_max 0.36
_exptl_crystal_size_mid 0.32
_exptl_crystal_size_min 0.31
_refine_diff_density_max 0.489
_refine_diff_density_min -0.387
_refine_diff_density_rms 0.072
_refine_ls_extinction_method none
_refine_ls_goodness_of_fit_ref 1.048
_refine_ls_hydrogen_treatment constr
_refine_ls_matrix_type full
_refine_ls_number_parameters 335
_refine_ls_number_reflns 5119
_refine_ls_number_restraints 16
_refine_ls_restrained_S_all 1.068
_refine_ls_R_factor_all 0.0595
_refine_ls_R_factor_gt 0.0451
_refine_ls_shift/su_max 0.001
_refine_ls_shift/su_mean 0.000
_refine_ls_structure_factor_coef Fsqd
_refine_ls_weighting_details 'calc w=1/[\s^2^(Fo^2^)+(0.0658P)^2^+1.4292P] where P=(Fo^2^+2Fc^2^)/3'
_refine_ls_weighting_scheme calc
_refine_ls_wR_factor_gt 0.1205
_refine_ls_wR_factor_ref 0.1331
_reflns_number_gt 4064
_reflns_number_total 5119
_reflns_threshold_expression >2\s(I)
_cod_data_source_file c3dt51419f.txt
_cod_data_source_block 7
_cod_depositor_comments
;
The following automatic conversions were performed:

'_exptl_absorpt_correction_type' value 'MULTI-SCAN' changed to
'multi-scan' according to
/usr/data/users/saulius/automatic-downloads/current/RSC/lib/dictionaries/cif_core.dic
dictionary named 'cif_core.dic' version 2.4.2 from 2011-04-26.

Automatic conversion script
Id: cif_fix_values 2281 2013-09-26 08:29:07Z andrius 
;
_cod_database_code 7028314

loop_
_symmetry_equiv_pos_as_xyz
'x, y, z'
'-x, -y, -z'

loop_
_atom_site_label
_atom_site_type_symbol
_atom_site_fract_x
_atom_site_fract_y
_atom_site_fract_z
_atom_site_U_iso_or_equiv
_atom_site_adp_type
_atom_site_occupancy
_atom_site_symmetry_multiplicity
_atom_site_calc_flag
_atom_site_refinement_flags
_atom_site_disorder_assembly
_atom_site_disorder_group
Ni1 Ni 0.26808(5) 0.07359(4) 0.81118(4) 0.04078(17) Uani 1 1 d . B .
Ni2 Ni 0.17244(5) 0.29653(4) 0.77763(4) 0.03793(16) Uani 1 1 d . A .
O1 O 0.2357(3) 0.2163(2) 0.8864(2) 0.0409(6) Uani 1 1 d . . .
O2 O 0.3580(3) 0.1315(3) 0.6889(2) 0.0521(7) Uani 1 1 d . . .
O3 O 0.3702(3) 0.3147(2) 0.7154(2) 0.0511(7) Uani 1 1 d . . .
O4 O 0.0386(3) 0.1550(2) 0.6612(2) 0.0500(7) Uani 1 1 d . . .
O5 O 0.0451(3) 0.0036(2) 0.7258(2) 0.0534(7) Uani 1 1 d . . .
N1 N 0.1939(4) -0.0048(3) 0.9278(3) 0.0478(8) Uani 1 1 d . B .
N2 N 0.2853(4) 0.4507(3) 0.8844(3) 0.0438(8) Uani 1 1 d . A .
N5 N 0.4996(4) 0.1532(3) 0.8997(3) 0.0573(9) Uani 1 1 d . . .
N6 N 0.7604(5) 0.3017(4) 0.9222(4) 0.0762(13) Uani 1 1 d . . .
N7 N -0.0270(4) 0.2802(3) 0.8416(3) 0.0581(10) Uani 1 1 d . . .
C1 C 0.2511(4) 0.2503(3) 0.9891(3) 0.0403(9) Uani 1 1 d . . .
C2 C 0.2297(5) 0.1702(4) 1.0565(3) 0.0481(10) Uani 1 1 d . . .
C3 C 0.2432(5) 0.2104(4) 1.1659(4) 0.0594(12) Uani 1 1 d . . .
H3 H 0.2258 0.1564 1.2081 0.071 Uiso 1 1 calc R . .
C4 C 0.2805(5) 0.3249(4) 1.2134(3) 0.0631(13) Uani 1 1 d . . .
C5 C 0.2941(7) 0.3647(6) 1.3328(4) 0.0898(19) Uani 1 1 d . . .
H5A H 0.2742 0.2987 1.3643 0.135 Uiso 1 1 calc R . .
H5B H 0.2196 0.3983 1.3459 0.135 Uiso 1 1 calc R . .
H5C H 0.3969 0.4220 1.3631 0.135 Uiso 1 1 calc R . .
C6 C 0.3036(5) 0.4021(4) 1.1489(4) 0.0594(12) Uani 1 1 d . . .
H6 H 0.3310 0.4806 1.1800 0.071 Uiso 1 1 calc R . .
C7 C 0.2882(5) 0.3690(4) 1.0385(3) 0.0448(9) Uani 1 1 d . . .
C8 C 0.3154(5) 0.4632(4) 0.9842(3) 0.0489(10) Uani 1 1 d . . .
H8 H 0.3585 0.5392 1.0258 0.059 Uiso 1 1 calc R . .
N4 N 0.1352(5) 0.4131(3) 0.6789(3) 0.0579(10) Uani 1 1 d D . .
C9 C 0.3044(6) 0.5540(4) 0.8420(4) 0.0607(12) Uani 1 1 d D . .
H9A H 0.2286 0.5848 0.8624 0.073 Uiso 0.624(10) 1 calc PR A 1
H9B H 0.4072 0.6141 0.8718 0.073 Uiso 0.624(10) 1 calc PR A 1
H9C H 0.3996 0.5784 0.8143 0.073 Uiso 0.376(10) 1 calc PR A 2
H9D H 0.3096 0.6181 0.8974 0.073 Uiso 0.376(10) 1 calc PR A 2
C10 C 0.2840(7) 0.5245(5) 0.7266(5) 0.0412(18) Uiso 0.624(10) 1 d PD A 1
H10A H 0.3735 0.5116 0.7064 0.049 Uiso 0.624(10) 1 calc PR A 1
H10B H 0.2767 0.5891 0.6988 0.049 Uiso 0.624(10) 1 calc PR A 1
C11 C 0.1442(12) 0.3759(9) 0.5695(6) 0.065(2) Uiso 0.624(10) 1 d PD A 1
H11A H 0.1123 0.2925 0.5512 0.097 Uiso 0.624(10) 1 calc PR A 1
H11B H 0.2492 0.4128 0.5600 0.097 Uiso 0.624(10) 1 calc PR A 1
H11C H 0.0772 0.3978 0.5246 0.097 Uiso 0.624(10) 1 calc PR A 1
C12 C 0.0052(11) 0.4439(9) 0.6875(8) 0.073(3) Uiso 0.624(10) 1 d PD A 1
H12A H 0.0008 0.4657 0.7609 0.110 Uiso 0.624(10) 1 calc PR A 1
H12B H -0.0885 0.3782 0.6521 0.110 Uiso 0.624(10) 1 calc PR A 1
H12C H 0.0156 0.5085 0.6555 0.110 Uiso 0.624(10) 1 calc PR A 1
C10B C 0.1650(16) 0.5209(11) 0.7542(10) 0.075(5) Uiso 0.376(10) 1 d PD A 2
H10C H 0.0739 0.5126 0.7854 0.090 Uiso 0.376(10) 1 calc PR A 2
H10D H 0.1829 0.5835 0.7172 0.090 Uiso 0.376(10) 1 calc PR A 2
C11B C 0.202(2) 0.4075(16) 0.5840(11) 0.075(5) Uiso 0.376(10) 1 d PD A 2
H11D H 0.2939 0.3922 0.5981 0.112 Uiso 0.376(10) 1 calc PR A 2
H11E H 0.2282 0.4807 0.5635 0.112 Uiso 0.376(10) 1 calc PR A 2
H11F H 0.1279 0.3459 0.5278 0.112 Uiso 0.376(10) 1 calc PR A 2
C12B C -0.0401(15) 0.3733(18) 0.6379(15) 0.096(7) Uani 0.376(10) 1 d PD A 2
H12D H -0.0922 0.3748 0.6968 0.144 Uiso 0.376(10) 1 calc PR A 2
H12E H -0.0804 0.2952 0.5945 0.144 Uiso 0.376(10) 1 calc PR A 2
H12F H -0.0568 0.4251 0.5967 0.144 Uiso 0.376(10) 1 calc PR A 2
C13 C 0.1923(5) 0.0462(4) 1.0204(4) 0.0530(11) Uani 1 1 d . . .
H13 H 0.1648 0.0000 1.0689 0.064 Uiso 1 1 calc R . .
N3 N 0.2915(5) -0.0925(3) 0.7517(3) 0.0646(11) Uani 1 1 d D . .
C14 C 0.1661(6) -0.1291(4) 0.9030(5) 0.0728(15) Uani 1 1 d D . .
H14A H 0.0635 -0.1746 0.8600 0.087 Uiso 0.566(9) 1 calc PR B 1
H14B H 0.1721 -0.1563 0.9677 0.087 Uiso 0.566(9) 1 calc PR B 1
H14C H 0.2491 -0.1398 0.9450 0.087 Uiso 0.434(9) 1 calc PR B 2
H14D H 0.0698 -0.1724 0.9239 0.087 Uiso 0.434(9) 1 calc PR B 2
C15 C 0.2882(11) -0.1437(8) 0.8435(7) 0.069(3) Uiso 0.566(9) 1 d PD B 1
H15A H 0.3891 -0.1062 0.8902 0.083 Uiso 0.566(9) 1 calc PR B 1
H15B H 0.2666 -0.2263 0.8206 0.083 Uiso 0.566(9) 1 calc PR B 1
C16 C 0.4527(11) -0.0705(10) 0.7249(9) 0.088(3) Uiso 0.566(9) 1 d PD B 1
H16A H 0.4631 -0.0356 0.6651 0.132 Uiso 0.566(9) 1 calc PR B 1
H16B H 0.4649 -0.1434 0.7084 0.132 Uiso 0.566(9) 1 calc PR B 1
H16C H 0.5310 -0.0187 0.7846 0.132 Uiso 0.566(9) 1 calc PR B 1
C17 C 0.1787(12) -0.1649(9) 0.6573(8) 0.071(3) Uiso 0.566(9) 1 d PD B 1
H17A H 0.1943 -0.1251 0.6007 0.106 Uiso 0.566(9) 1 calc PR B 1
H17B H 0.0758 -0.1803 0.6709 0.106 Uiso 0.566(9) 1 calc PR B 1
H17C H 0.1909 -0.2375 0.6375 0.106 Uiso 0.566(9) 1 calc PR B 1
C15B C 0.1567(12) -0.1778(9) 0.7942(8) 0.061(3) Uiso 0.434(9) 1 d PD B 2
H15C H 0.0574 -0.1898 0.7534 0.073 Uiso 0.434(9) 1 calc PR B 2
H15D H 0.1650 -0.2530 0.7867 0.073 Uiso 0.434(9) 1 calc PR B 2
C16B C 0.4318(13) -0.1022(12) 0.7929(11) 0.076(4) Uiso 0.434(9) 1 d PD B 2
H16D H 0.4567 -0.0730 0.8684 0.114 Uiso 0.434(9) 1 calc PR B 2
H16E H 0.5147 -0.0573 0.7620 0.114 Uiso 0.434(9) 1 calc PR B 2
H16F H 0.4184 -0.1827 0.7762 0.114 Uiso 0.434(9) 1 calc PR B 2
C17B C 0.2434(15) -0.1366(11) 0.6374(8) 0.061(3) Uiso 0.434(9) 1 d PD B 2
H17D H 0.1486 -0.1282 0.6144 0.092 Uiso 0.434(9) 1 calc PR B 2
H17E H 0.2271 -0.2177 0.6193 0.092 Uiso 0.434(9) 1 calc PR B 2
H17F H 0.3228 -0.0929 0.6033 0.092 Uiso 0.434(9) 1 calc PR B 2
C18 C 0.4072(5) 0.2335(4) 0.6749(3) 0.0474(10) Uani 1 1 d . . .
C19 C 0.5238(6) 0.2608(5) 0.6025(5) 0.0777(16) Uani 1 1 d . . .
H19A H 0.5430 0.1923 0.5767 0.117 Uiso 1 1 calc R . .
H19B H 0.6191 0.3229 0.6411 0.117 Uiso 1 1 calc R . .
H19C H 0.4832 0.2844 0.5439 0.117 Uiso 1 1 calc R . .
C20 C -0.0139(5) 0.0493(4) 0.6647(3) 0.0482(10) Uani 1 1 d . . .
C21 C -0.1632(6) -0.0302(4) 0.5886(4) 0.0741(16) Uani 1 1 d . . .
H21A H -0.1964 0.0141 0.5459 0.111 Uiso 1 1 calc R . .
H21B H -0.2418 -0.0638 0.6278 0.111 Uiso 1 1 calc R . .
H21C H -0.1461 -0.0915 0.5438 0.111 Uiso 1 1 calc R . .
C28 C 0.6233(5) 0.2193(4) 0.9064(3) 0.0475(10) Uani 1 1 d . . .
C29 C -0.1307(5) 0.2848(4) 0.8762(3) 0.0479(10) Uani 1 1 d . . .

loop_
_atom_site_aniso_label
_atom_site_aniso_U_11
_atom_site_aniso_U_22
_atom_site_aniso_U_33
_atom_site_aniso_U_23
_atom_site_aniso_U_13
_atom_site_aniso_U_12
Ni1 0.0393(3) 0.0396(3) 0.0448(3) 0.0107(2) 0.0062(2) 0.0172(2)
Ni2 0.0391(3) 0.0399(3) 0.0377(3) 0.0112(2) 0.0100(2) 0.0171(2)
O1 0.0475(15) 0.0439(14) 0.0355(15) 0.0110(12) 0.0091(11) 0.0217(12)
O2 0.0618(18) 0.0494(17) 0.0521(18) 0.0121(14) 0.0189(14) 0.0275(14)
O3 0.0508(16) 0.0464(16) 0.0601(19) 0.0132(14) 0.0261(14) 0.0190(13)
O4 0.0539(16) 0.0456(16) 0.0451(17) 0.0101(13) -0.0008(13) 0.0164(13)
O5 0.0476(16) 0.0470(16) 0.0589(19) 0.0161(14) -0.0036(14) 0.0133(13)
N1 0.0430(18) 0.0438(19) 0.058(2) 0.0187(17) 0.0075(16) 0.0157(15)
N2 0.0476(18) 0.0383(17) 0.045(2) 0.0097(15) 0.0107(15) 0.0160(14)
N5 0.042(2) 0.069(2) 0.062(2) 0.014(2) 0.0095(17) 0.0243(19)
N6 0.054(2) 0.058(2) 0.111(4) -0.001(2) 0.038(2) 0.0179(19)
N7 0.0410(19) 0.070(3) 0.068(3) 0.018(2) 0.0195(18) 0.0229(18)
C1 0.0287(17) 0.050(2) 0.040(2) 0.0104(18) 0.0068(15) 0.0134(16)
C2 0.044(2) 0.059(3) 0.041(2) 0.021(2) 0.0134(17) 0.0143(19)
C3 0.056(3) 0.072(3) 0.048(3) 0.025(2) 0.015(2) 0.017(2)
C4 0.063(3) 0.076(3) 0.035(2) 0.014(2) 0.014(2) 0.009(2)
C5 0.108(5) 0.100(4) 0.039(3) 0.013(3) 0.017(3) 0.016(4)
C6 0.061(3) 0.059(3) 0.047(3) 0.003(2) 0.014(2) 0.014(2)
C7 0.047(2) 0.050(2) 0.036(2) 0.0089(18) 0.0123(17) 0.0169(18)
C8 0.057(2) 0.040(2) 0.044(3) 0.0012(19) 0.0101(19) 0.0159(18)
N4 0.079(3) 0.059(2) 0.046(2) 0.0151(18) 0.0116(19) 0.038(2)
C9 0.076(3) 0.046(2) 0.061(3) 0.017(2) 0.014(2) 0.023(2)
C12B 0.107(13) 0.142(18) 0.100(14) 0.065(13) 0.013(11) 0.102(13)
C13 0.049(2) 0.059(3) 0.055(3) 0.031(2) 0.011(2) 0.018(2)
N3 0.082(3) 0.052(2) 0.066(3) 0.010(2) 0.008(2) 0.037(2)
C14 0.069(3) 0.048(3) 0.108(5) 0.034(3) 0.019(3) 0.023(2)
C18 0.042(2) 0.053(3) 0.043(2) 0.007(2) 0.0097(18) 0.0166(19)
C19 0.077(3) 0.074(3) 0.088(4) 0.017(3) 0.052(3) 0.028(3)
C20 0.045(2) 0.047(2) 0.045(2) 0.0074(19) 0.0053(18) 0.0124(18)
C21 0.066(3) 0.063(3) 0.068(3) 0.019(3) -0.014(3) 0.003(2)
C28 0.041(2) 0.058(3) 0.049(3) 0.011(2) 0.0139(18) 0.025(2)
C29 0.043(2) 0.045(2) 0.056(3) 0.013(2) 0.012(2) 0.0161(18)

loop_
_atom_type_symbol
_atom_type_description
_atom_type_scat_dispersion_real
_atom_type_scat_dispersion_imag
_atom_type_scat_source
C C 0.0033 0.0016 'International Tables Vol C Tables 4.2.6.8 and 6.1.1.4'
H H 0.0000 0.0000 'International Tables Vol C Tables 4.2.6.8 and 6.1.1.4'
N N 0.0061 0.0033 'International Tables Vol C Tables 4.2.6.8 and 6.1.1.4'
O O 0.0106 0.0060 'International Tables Vol C Tables 4.2.6.8 and 6.1.1.4'
Ni Ni 0.3393 1.1124 'International Tables Vol C Tables 4.2.6.8 and 6.1.1.4'

loop_
_geom_angle_atom_site_label_1
_geom_angle_atom_site_label_2
_geom_angle_atom_site_label_3
_geom_angle
_geom_angle_site_symmetry_3
N1 Ni1 O2 170.19(13) .
N1 Ni1 O1 88.63(13) .
O2 Ni1 O1 100.66(11) .
N1 Ni1 O5 90.44(13) .
O2 Ni1 O5 92.51(12) .
O1 Ni1 O5 90.90(11) .
N1 Ni1 N5 90.77(14) .
O2 Ni1 N5 86.63(14) .
O1 Ni1 N5 87.09(13) .
O5 Ni1 N5 177.63(13) .
N1 Ni1 N3 82.16(15) .
O2 Ni1 N3 88.51(14) .
O1 Ni1 N3 170.78(13) .
O5 Ni1 N3 89.58(14) .
N5 Ni1 N3 92.61(15) .
N2 Ni2 O4 170.80(13) .
N2 Ni2 O1 88.37(12) .
O4 Ni2 O1 99.87(11) .
N2 Ni2 O3 91.33(12) .
O4 Ni2 O3 92.59(12) .
O1 Ni2 O3 91.05(11) .
N2 Ni2 N7 88.03(14) .
O4 Ni2 N7 88.01(14) .
O1 Ni2 N7 89.14(13) .
O3 Ni2 N7 179.33(14) .
N2 Ni2 N4 81.56(14) .
O4 Ni2 N4 90.35(13) .
O1 Ni2 N4 169.65(13) .
O3 Ni2 N4 86.82(13) .
N7 Ni2 N4 92.88(15) .
C1 O1 Ni2 125.2(2) .
C1 O1 Ni1 125.1(2) .
Ni2 O1 Ni1 109.78(12) .
C18 O2 Ni1 128.9(3) .
C18 O3 Ni2 126.3(3) .
C20 O4 Ni2 128.7(3) .
C20 O5 Ni1 126.9(3) .
C13 N1 C14 120.5(4) .
C13 N1 Ni1 126.2(3) .
C14 N1 Ni1 112.5(3) .
C8 N2 C9 118.9(4) .
C8 N2 Ni2 125.4(3) .
C9 N2 Ni2 114.6(3) .
C28 N5 Ni1 146.7(4) .
C28 N6 C29 120.9(4) 1_655
C29 N7 Ni2 172.0(4) .
O1 C1 C7 121.2(3) .
O1 C1 C2 121.9(4) .
C7 C1 C2 116.8(4) .
C3 C2 C1 119.8(4) .
C3 C2 C13 115.6(4) .
C1 C2 C13 124.6(4) .
C4 C3 C2 123.3(4) .
C4 C3 H3 118.4 .
C2 C3 H3 118.4 .
C3 C4 C6 116.9(4) .
C3 C4 C5 121.5(5) .
C6 C4 C5 121.6(5) .
C4 C5 H5A 109.5 .
C4 C5 H5B 109.5 .
H5A C5 H5B 109.5 .
C4 C5 H5C 109.5 .
H5A C5 H5C 109.5 .
H5B C5 H5C 109.5 .
C4 C6 C7 123.6(4) .
C4 C6 H6 118.2 .
C7 C6 H6 118.2 .
C6 C7 C1 119.5(4) .
C6 C7 C8 115.3(4) .
C1 C7 C8 125.2(4) .
N2 C8 C7 125.4(4) .
N2 C8 H8 117.3 .
C7 C8 H8 117.3 .
C12 N4 C11 111.7(6) .
C12 N4 C10B 63.9(6) .
C11 N4 C10B 138.2(8) .
C12 N4 C11B 123.8(9) .
C11 N4 C11B 21.1(7) .
C10B N4 C11B 123.8(10) .
C12 N4 C12B 36.1(8) .
C11 N4 C12B 85.7(8) .
C10B N4 C12B 100.0(9) .
C11B N4 C12B 104.8(10) .
C12 N4 C10 107.7(5) .
C11 N4 C10 106.0(5) .
C10B N4 C10 47.3(6) .
C11B N4 C10 85.3(8) .
C12B N4 C10 141.6(8) .
C12 N4 Ni2 117.5(5) .
C11 N4 Ni2 112.7(5) .
C10B N4 Ni2 104.3(6) .
C11B N4 Ni2 113.3(8) .
C12B N4 Ni2 109.3(6) .
C10 N4 Ni2 99.8(3) .
C10 C9 N2 110.7(4) .
C10 C9 C10B 47.6(6) .
N2 C9 C10B 107.5(6) .
C10 C9 H9A 109.5 .
N2 C9 H9A 109.5 .
C10B C9 H9A 66.3 .
C10 C9 H9B 109.5 .
N2 C9 H9B 109.5 .
C10B C9 H9B 142.0 .
H9A C9 H9B 108.1 .
C10 C9 H9C 64.8 .
N2 C9 H9C 110.2 .
C10B C9 H9C 110.2 .
H9A C9 H9C 139.0 .
H9B C9 H9C 47.9 .
C10 C9 H9D 138.1 .
N2 C9 H9D 110.2 .
C10B C9 H9D 110.2 .
H9A C9 H9D 46.6 .
H9B C9 H9D 64.0 .
H9C C9 H9D 108.5 .
C9 C10 N4 110.3(4) .
C9 C10 H10A 109.6 .
N4 C10 H10A 109.6 .
C9 C10 H10B 109.6 .
N4 C10 H10B 109.6 .
H10A C10 H10B 108.1 .
N4 C11 H11A 109.5 .
N4 C11 H11B 109.5 .
H11A C11 H11B 109.5 .
N4 C11 H11C 109.5 .
H11A C11 H11C 109.5 .
H11B C11 H11C 109.5 .
N4 C12 H12A 109.5 .
N4 C12 H12B 109.5 .
H12A C12 H12B 109.5 .
N4 C12 H12C 109.5 .
H12A C12 H12C 109.5 .
H12B C12 H12C 109.5 .
N4 C10B C9 112.6(9) .
N4 C10B H10C 109.1 .
C9 C10B H10C 109.1 .
N4 C10B H10D 109.1 .
C9 C10B H10D 109.1 .
H10C C10B H10D 107.8 .
N4 C11B H11D 109.5 .
N4 C11B H11E 109.5 .
H11D C11B H11E 109.5 .
N4 C11B H11F 109.5 .
H11D C11B H11F 109.5 .
H11E C11B H11F 109.5 .
N4 C12B H12D 109.5 .
N4 C12B H12E 109.5 .
H12D C12B H12E 109.5 .
N4 C12B H12F 109.5 .
H12D C12B H12F 109.5 .
H12E C12B H12F 109.5 .
N1 C13 C2 125.5(4) .
N1 C13 H13 117.3 .
C2 C13 H13 117.3 .
C16B N3 C17 127.6(8) .
C16B N3 C17B 113.2(8) .
C17 N3 C17B 27.5(5) .
C16B N3 C15 64.1(7) .
C17 N3 C15 116.1(6) .
C17B N3 C15 136.1(7) .
C16B N3 C16 41.2(6) .
C17 N3 C16 107.1(7) .
C17B N3 C16 82.1(7) .
C15 N3 C16 105.2(6) .
C16B N3 C15B 107.6(7) .
C17 N3 C15B 75.8(6) .
C17B N3 C15B 102.7(7) .
C15 N3 C15B 47.2(5) .
C16 N3 C15B 143.6(7) .
C16B N3 Ni1 117.1(6) .
C17 N3 Ni1 113.4(5) .
C17B N3 Ni1 113.9(5) .
C15 N3 Ni1 103.8(4) .
C16 N3 Ni1 111.1(5) .
C15B N3 Ni1 99.9(5) .
C15B C14 N1 114.7(6) .
C15B C14 C15 48.8(6) .
N1 C14 C15 108.0(5) .
C15B C14 H14A 62.5 .
N1 C14 H14A 110.1 .
C15 C14 H14A 110.1 .
C15B C14 H14B 134.6 .
N1 C14 H14B 110.1 .
C15 C14 H14B 110.1 .
H14A C14 H14B 108.4 .
C15B C14 H14C 108.6 .
N1 C14 H14C 108.6 .
C15 C14 H14C 65.5 .
H14A C14 H14C 140.1 .
H14B C14 H14C 47.7 .
C15B C14 H14D 108.6 .
N1 C14 H14D 108.6 .
C15 C14 H14D 143.0 .
H14A C14 H14D 50.4 .
H14B C14 H14D 61.8 .
H14C C14 H14D 107.6 .
N3 C15 C14 110.9(6) .
N3 C15 H15A 109.5 .
C14 C15 H15A 109.5 .
N3 C15 H15B 109.5 .
C14 C15 H15B 109.5 .
H15A C15 H15B 108.0 .
N3 C16 H16A 109.5 .
N3 C16 H16B 109.5 .
H16A C16 H16B 109.5 .
N3 C16 H16C 109.5 .
H16A C16 H16C 109.5 .
H16B C16 H16C 109.5 .
N3 C17 H17A 109.5 .
N3 C17 H17B 109.5 .
H17A C17 H17B 109.5 .
N3 C17 H17C 109.5 .
H17A C17 H17C 109.5 .
H17B C17 H17C 109.5 .
C14 C15B N3 109.3(7) .
C14 C15B H15C 109.8 .
N3 C15B H15C 109.8 .
C14 C15B H15D 109.8 .
N3 C15B H15D 109.8 .
H15C C15B H15D 108.3 .
N3 C16B H16D 109.5 .
N3 C16B H16E 109.5 .
H16D C16B H16E 109.5 .
N3 C16B H16F 109.5 .
H16D C16B H16F 109.5 .
H16E C16B H16F 109.5 .
N3 C17B H17D 109.5 .
N3 C17B H17E 109.5 .
H17D C17B H17E 109.5 .
N3 C17B H17F 109.5 .
H17D C17B H17F 109.5 .
H17E C17B H17F 109.5 .
O3 C18 O2 126.5(4) .
O3 C18 C19 117.1(4) .
O2 C18 C19 116.4(4) .
C18 C19 H19A 109.5 .
C18 C19 H19B 109.5 .
H19A C19 H19B 109.5 .
C18 C19 H19C 109.5 .
H19A C19 H19C 109.5 .
H19B C19 H19C 109.5 .
O4 C20 O5 126.2(4) .
O4 C20 C21 116.7(4) .
O5 C20 C21 117.1(4) .
C20 C21 H21A 109.5 .
C20 C21 H21B 109.5 .
H21A C21 H21B 109.5 .
C20 C21 H21C 109.5 .
H21A C21 H21C 109.5 .
H21B C21 H21C 109.5 .
N5 C28 N6 173.6(5) .
N7 C29 N6 173.6(5) 1_455

loop_
_geom_bond_atom_site_label_1
_geom_bond_atom_site_label_2
_geom_bond_distance
_geom_bond_site_symmetry_2
Ni1 N1 2.011(3) .
Ni1 O2 2.014(3) .
Ni1 O1 2.040(3) .
Ni1 O5 2.053(3) .
Ni1 N5 2.130(4) .
Ni1 N3 2.205(4) .
Ni2 N2 2.018(3) .
Ni2 O4 2.019(3) .
Ni2 O1 2.039(3) .
Ni2 O3 2.068(3) .
Ni2 N7 2.098(4) .
Ni2 N4 2.212(4) .
O1 C1 1.310(4) .
O2 C18 1.255(5) .
O3 C18 1.251(5) .
O4 C20 1.253(5) .
O5 C20 1.256(5) .
N1 C13 1.272(6) .
N1 C14 1.464(6) .
N2 C8 1.273(5) .
N2 C9 1.464(5) .
N5 C28 1.142(5) .
N6 C28 1.294(6) .
N6 C29 1.309(6) 1_655
N7 C29 1.137(5) .
C1 C7 1.420(6) .
C1 C2 1.427(5) .
C2 C3 1.406(6) .
C2 C13 1.449(6) .
C3 C4 1.365(7) .
C3 H3 0.9300 .
C4 C6 1.371(6) .
C4 C5 1.529(6) .
C5 H5A 0.9600 .
C5 H5B 0.9600 .
C5 H5C 0.9600 .
C6 C7 1.406(6) .
C6 H6 0.9300 .
C7 C8 1.447(6) .
C8 H8 0.9300 .
N4 C12 1.425(9) .
N4 C11 1.446(8) .
N4 C10B 1.448(12) .
N4 C11B 1.453(12) .
N4 C12B 1.540(12) .
N4 C10 1.546(7) .
C9 C10 1.462(7) .
C9 C10B 1.521(13) .
C9 H9A 0.9700 .
C9 H9B 0.9700 .
C9 H9C 0.9700 .
C9 H9D 0.9700 .
C10 H10A 0.9700 .
C10 H10B 0.9700 .
C11 H11A 0.9600 .
C11 H11B 0.9600 .
C11 H11C 0.9600 .
C12 H12A 0.9600 .
C12 H12B 0.9600 .
C12 H12C 0.9600 .
C10B H10C 0.9700 .
C10B H10D 0.9700 .
C11B H11D 0.9600 .
C11B H11E 0.9600 .
C11B H11F 0.9600 .
C12B H12D 0.9600 .
C12B H12E 0.9600 .
C12B H12F 0.9600 .
C13 H13 0.9300 .
N3 C16B 1.428(11) .
N3 C17 1.447(9) .
N3 C17B 1.455(10) .
N3 C15 1.458(9) .
N3 C16 1.533(10) .
N3 C15B 1.564(10) .
C14 C15B 1.426(11) .
C14 C15 1.505(10) .
C14 H14A 0.9700 .
C14 H14B 0.9700 .
C14 H14C 0.9700 .
C14 H14D 0.9700 .
C15 H15A 0.9700 .
C15 H15B 0.9700 .
C16 H16A 0.9600 .
C16 H16B 0.9600 .
C16 H16C 0.9600 .
C17 H17A 0.9600 .
C17 H17B 0.9600 .
C17 H17C 0.9600 .
C15B H15C 0.9700 .
C15B H15D 0.9700 .
C16B H16D 0.9600 .
C16B H16E 0.9600 .
C16B H16F 0.9600 .
C17B H17D 0.9600 .
C17B H17E 0.9600 .
C17B H17F 0.9600 .
C18 C19 1.512(6) .
C19 H19A 0.9600 .
C19 H19B 0.9600 .
C19 H19C 0.9600 .
C20 C21 1.511(6) .
C21 H21A 0.9600 .
C21 H21B 0.9600 .
C21 H21C 0.9600 .
C29 N6 1.309(6) 1_455

loop_
_geom_torsion_atom_site_label_1
_geom_torsion_atom_site_label_2
_geom_torsion_atom_site_label_3
_geom_torsion_atom_site_label_4
_geom_torsion
_geom_torsion_site_symmetry_1
_geom_torsion_site_symmetry_4
N2 Ni2 O1 C1 33.2(3) . .
O4 Ni2 O1 C1 -142.6(3) . .
O3 Ni2 O1 C1 124.5(3) . .
N7 Ni2 O1 C1 -54.8(3) . .
N4 Ni2 O1 C1 46.6(8) . .
N2 Ni2 O1 Ni1 -147.61(14) . .
O4 Ni2 O1 Ni1 36.51(14) . .
O3 Ni2 O1 Ni1 -56.31(13) . .
N7 Ni2 O1 Ni1 124.34(15) . .
N4 Ni2 O1 Ni1 -134.3(6) . .
N1 Ni1 O1 C1 31.4(3) . .
O2 Ni1 O1 C1 -145.5(3) . .
O5 Ni1 O1 C1 121.8(3) . .
N5 Ni1 O1 C1 -59.5(3) . .
N3 Ni1 O1 C1 28.8(9) . .
N1 Ni1 O1 Ni2 -147.80(14) . .
O2 Ni1 O1 Ni2 35.33(14) . .
O5 Ni1 O1 Ni2 -57.39(13) . .
N5 Ni1 O1 Ni2 121.35(15) . .
N3 Ni1 O1 Ni2 -150.3(8) . .
N1 Ni1 O2 C18 -149.4(7) . .
O1 Ni1 O2 C18 11.9(4) . .
O5 Ni1 O2 C18 103.3(4) . .
N5 Ni1 O2 C18 -74.5(4) . .
N3 Ni1 O2 C18 -167.2(4) . .
N2 Ni2 O3 C18 148.8(3) . .
O4 Ni2 O3 C18 -39.6(3) . .
O1 Ni2 O3 C18 60.4(3) . .
N7 Ni2 O3 C18 167(12) . .
N4 Ni2 O3 C18 -129.8(4) . .
N2 Ni2 O4 C20 -141.0(7) . .
O1 Ni2 O4 C20 12.4(4) . .
O3 Ni2 O4 C20 103.9(4) . .
N7 Ni2 O4 C20 -76.4(4) . .
N4 Ni2 O4 C20 -169.3(4) . .
N1 Ni1 O5 C20 147.3(4) . .
O2 Ni1 O5 C20 -42.1(4) . .
O1 Ni1 O5 C20 58.6(4) . .
N5 Ni1 O5 C20 27(3) . .
N3 Ni1 O5 C20 -130.6(4) . .
O2 Ni1 N1 C13 140.4(7) . .
O1 Ni1 N1 C13 -21.2(4) . .
O5 Ni1 N1 C13 -112.1(4) . .
N5 Ni1 N1 C13 65.9(4) . .
N3 Ni1 N1 C13 158.4(4) . .
O2 Ni1 N1 C14 -29.0(9) . .
O1 Ni1 N1 C14 169.4(3) . .
O5 Ni1 N1 C14 78.5(3) . .
N5 Ni1 N1 C14 -103.5(3) . .
N3 Ni1 N1 C14 -11.0(3) . .
O4 Ni2 N2 C8 131.0(7) . .
O1 Ni2 N2 C8 -22.8(3) . .
O3 Ni2 N2 C8 -113.8(4) . .
N7 Ni2 N2 C8 66.4(4) . .
N4 Ni2 N2 C8 159.6(4) . .
O4 Ni2 N2 C9 -36.7(9) . .
O1 Ni2 N2 C9 169.6(3) . .
O3 Ni2 N2 C9 78.5(3) . .
N7 Ni2 N2 C9 -101.2(3) . .
N4 Ni2 N2 C9 -8.0(3) . .
N1 Ni1 N5 C28 -171.2(7) . .
O2 Ni1 N5 C28 18.3(7) . .
O1 Ni1 N5 C28 -82.6(7) . .
O5 Ni1 N5 C28 -51(4) . .
N3 Ni1 N5 C28 106.6(7) . .
N2 Ni2 N7 C29 44(3) . .
O4 Ni2 N7 C29 -128(3) . .
O1 Ni2 N7 C29 133(3) . .
O3 Ni2 N7 C29 26(14) . .
N4 Ni2 N7 C29 -37(3) . .
Ni2 O1 C1 C7 -26.5(5) . .
Ni1 O1 C1 C7 154.5(3) . .
Ni2 O1 C1 C2 152.6(3) . .
Ni1 O1 C1 C2 -26.4(5) . .
O1 C1 C2 C3 -178.2(4) . .
C7 C1 C2 C3 1.0(6) . .
O1 C1 C2 C13 1.2(6) . .
C7 C1 C2 C13 -179.7(4) . .
C1 C2 C3 C4 -1.9(7) . .
C13 C2 C3 C4 178.8(4) . .
C2 C3 C4 C6 0.8(7) . .
C2 C3 C4 C5 -179.9(5) . .
C3 C4 C6 C7 1.1(7) . .
C5 C4 C6 C7 -178.1(5) . .
C4 C6 C7 C1 -1.9(7) . .
C4 C6 C7 C8 179.2(4) . .
O1 C1 C7 C6 179.9(4) . .
C2 C1 C7 C6 0.7(6) . .
O1 C1 C7 C8 -1.3(6) . .
C2 C1 C7 C8 179.5(4) . .
C9 N2 C8 C7 173.7(4) . .
Ni2 N2 C8 C7 6.5(6) . .
C6 C7 C8 N2 -168.8(4) . .
C1 C7 C8 N2 12.3(7) . .
N2 Ni2 N4 C12 -85.8(5) . .
O4 Ni2 N4 C12 89.8(5) . .
O1 Ni2 N4 C12 -99.3(8) . .
O3 Ni2 N4 C12 -177.7(5) . .
N7 Ni2 N4 C12 1.7(6) . .
N2 Ni2 N4 C11 142.2(5) . .
O4 Ni2 N4 C11 -42.2(5) . .
O1 Ni2 N4 C11 128.7(7) . .
O3 Ni2 N4 C11 50.4(5) . .
N7 Ni2 N4 C11 -130.2(5) . .
N2 Ni2 N4 C10B -18.1(6) . .
O4 Ni2 N4 C10B 157.5(6) . .
O1 Ni2 N4 C10B -31.5(10) . .
O3 Ni2 N4 C10B -109.9(6) . .
N7 Ni2 N4 C10B 69.5(6) . .
N2 Ni2 N4 C11B 119.2(9) . .
O4 Ni2 N4 C11B -65.2(9) . .
O1 Ni2 N4 C11B 105.8(11) . .
O3 Ni2 N4 C11B 27.4(9) . .
N7 Ni2 N4 C11B -153.2(9) . .
N2 Ni2 N4 C12B -124.3(9) . .
O4 Ni2 N4 C12B 51.3(9) . .
O1 Ni2 N4 C12B -137.8(10) . .
O3 Ni2 N4 C12B 143.9(9) . .
N7 Ni2 N4 C12B -36.7(9) . .
N2 Ni2 N4 C10 30.2(3) . .
O4 Ni2 N4 C10 -154.2(3) . .
O1 Ni2 N4 C10 16.7(8) . .
O3 Ni2 N4 C10 -61.7(3) . .
N7 Ni2 N4 C10 117.7(3) . .
C8 N2 C9 C10 172.6(4) . .
Ni2 N2 C9 C10 -18.9(5) . .
C8 N2 C9 C10B -137.0(7) . .
Ni2 N2 C9 C10B 31.6(7) . .
N2 C9 C10 N4 48.1(6) . .
C10B C9 C10 N4 -47.1(7) . .
C12 N4 C10 C9 73.3(7) . .
C11 N4 C10 C9 -167.0(6) . .
C10B N4 C10 C9 50.7(8) . .
C11B N4 C10 C9 -162.7(9) . .
C12B N4 C10 C9 89.3(13) . .
Ni2 N4 C10 C9 -49.8(5) . .
C12 N4 C10B C9 155.0(13) . .
C11 N4 C10B C9 -111.0(11) . .
C11B N4 C10B C9 -90.3(14) . .
C12B N4 C10B C9 154.1(10) . .
C10 N4 C10B C9 -49.1(7) . .
Ni2 N4 C10B C9 41.1(10) . .
C10 C9 C10B N4 52.7(8) . .
N2 C9 C10B N4 -49.6(11) . .
C14 N1 C13 C2 175.0(4) . .
Ni1 N1 C13 C2 6.4(6) . .
C3 C2 C13 N1 -170.8(4) . .
C1 C2 C13 N1 9.9(7) . .
N1 Ni1 N3 C16B -84.8(7) . .
O2 Ni1 N3 C16B 92.2(7) . .
O1 Ni1 N3 C16B -82.2(11) . .
O5 Ni1 N3 C16B -175.3(7) . .
N5 Ni1 N3 C16B 5.6(7) . .
N1 Ni1 N3 C17 109.7(6) . .
O2 Ni1 N3 C17 -73.3(6) . .
O1 Ni1 N3 C17 112.3(9) . .
O5 Ni1 N3 C17 19.2(6) . .
N5 Ni1 N3 C17 -159.9(6) . .
N1 Ni1 N3 C17B 139.8(7) . .
O2 Ni1 N3 C17B -43.3(7) . .
O1 Ni1 N3 C17B 142.3(9) . .
O5 Ni1 N3 C17B 49.3(7) . .
N5 Ni1 N3 C17B -129.8(7) . .
N1 Ni1 N3 C15 -17.1(4) . .
O2 Ni1 N3 C15 159.9(4) . .
O1 Ni1 N3 C15 -14.6(10) . .
O5 Ni1 N3 C15 -107.6(4) . .
N5 Ni1 N3 C15 73.3(4) . .
N1 Ni1 N3 C16 -129.6(5) . .
O2 Ni1 N3 C16 47.3(5) . .
O1 Ni1 N3 C16 -127.1(9) . .
O5 Ni1 N3 C16 139.9(5) . .
N5 Ni1 N3 C16 -39.2(5) . .
N1 Ni1 N3 C15B 31.0(4) . .
O2 Ni1 N3 C15B -152.0(5) . .
O1 Ni1 N3 C15B 33.6(10) . .
O5 Ni1 N3 C15B -59.5(5) . .
N5 Ni1 N3 C15B 121.4(5) . .
C13 N1 C14 C15B 174.4(6) . .
Ni1 N1 C14 C15B -15.5(7) . .
C13 N1 C14 C15 -133.4(5) . .
Ni1 N1 C14 C15 36.7(6) . .
C16B N3 C15 C14 155.9(10) . .
C17 N3 C15 C14 -83.0(9) . .
C17B N3 C15 C14 -106.7(11) . .
C16 N3 C15 C14 158.9(7) . .
C15B N3 C15 C14 -48.8(7) . .
Ni1 N3 C15 C14 42.1(7) . .
C15B C14 C15 N3 53.5(7) . .
N1 C14 C15 N3 -53.9(8) . .
N1 C14 C15B N3 44.9(9) . .
C15 C14 C15B N3 -47.8(6) . .
C16B N3 C15B C14 74.9(10) . .
C17 N3 C15B C14 -159.6(9) . .
C17B N3 C15B C14 -165.4(8) . .
C15 N3 C15B C14 51.7(7) . .
C16 N3 C15B C14 100.8(12) . .
Ni1 N3 C15B C14 -47.9(8) . .
Ni2 O3 C18 O2 -20.7(6) . .
Ni2 O3 C18 C19 159.9(3) . .
Ni1 O2 C18 O3 -23.4(6) . .
Ni1 O2 C18 C19 156.1(3) . .
Ni2 O4 C20 O5 -26.9(6) . .
Ni2 O4 C20 C21 152.6(4) . .
Ni1 O5 C20 O4 -16.7(7) . .
Ni1 O5 C20 C21 163.9(3) . .
Ni1 N5 C28 N6 105(5) . .
C29 N6 C28 N5 171(4) 1_655 .
Ni2 N7 C29 N6 -40(7) . 1_455
